data_2004142
loop_
_publ_author_name
'Sudha, L.'
'Senthil Selvan, J.'
'Subramanian, K.'
'Steiner, Th.'
'Koellner, G.'
'Srinivasan, N.'
'Ramdas, K.'

_publ_section_title
;
 3,3-(Oxydiethyl)-1,2-diphenylguanidine
;
_journal_issue 11
_journal_name_full 'Acta Crystallographica Section C'
_journal_page_first 2329
_journal_page_last 2331
_journal_paper_doi 10.1107/S0108270195007645
_journal_volume 51
_journal_year 1995
_chemical_formula_sum 'C17 H19 N3 O'
_chemical_formula_weight 281.4
_space_group_IT_number 14
_symmetry_cell_setting monoclinic
_symmetry_space_group_name_Hall '-P 2ybc'
_symmetry_space_group_name_H-M 'P 1 21/c 1'
_atom_type_scat_source 'SHELX76 (Sheldrick, 1976)'
_cell_angle_alpha 90
_cell_angle_beta 111.14(4)
_cell_angle_gamma 90
_cell_formula_units_Z 4
_cell_length_a 9.211(4)
_cell_length_b 14.671(4)
_cell_length_c 11.533(4)
_cell_measurement_reflns_used 22
_cell_measurement_temperature 294
_cell_measurement_theta_max 34
_cell_measurement_theta_min 20
_cell_volume 1453.6(10)
_computing_cell_refinement SDP
_computing_data_collection 'SDP (Frenz, 1978)'
_computing_data_reduction SDP
_computing_molecular_graphics 'ORTEPII (Johnson, 1976)'
_computing_publication_material 'PARST (Nardelli, 1983)'
_computing_structure_refinement 'SHELX76 (Sheldrick, 1976)'
_computing_structure_solution 'SHELXS86 (Sheldrick, 1986)'
_diffrn_measurement_device 'Enraf-Nonius CAD-4'
_diffrn_measurement_method \w-\q
_diffrn_radiation_type CuK\a
_diffrn_radiation_wavelength 1.54184
_diffrn_reflns_av_R_equivalents 0.019
_diffrn_reflns_limit_h_max 10
_diffrn_reflns_limit_h_min -10
_diffrn_reflns_limit_k_max 16
_diffrn_reflns_limit_k_min 0
_diffrn_reflns_limit_l_max 12
_diffrn_reflns_limit_l_min 0
_diffrn_reflns_number 2412
_diffrn_reflns_theta_max 60
_diffrn_standards_decay_% 2.5
_diffrn_standards_interval_time 60
_diffrn_standards_number 3
_exptl_absorpt_coefficient_mu 0.62
_exptl_absorpt_correction_type none
_exptl_crystal_colour colourless
_exptl_crystal_density_diffrn 1.29
_exptl_crystal_density_meas 1.30
_exptl_crystal_density_method 'flotation in KI + water'
_exptl_crystal_description plate
_exptl_crystal_size_max 0.4
_exptl_crystal_size_mid 0.25
_exptl_crystal_size_min 0.1
_refine_diff_density_max 0.19
_refine_diff_density_min -0.18
_refine_ls_extinction_method none
_refine_ls_goodness_of_fit_obs 1.26
_refine_ls_number_parameters 248
_refine_ls_number_reflns 1229
_refine_ls_R_factor_obs 0.065
_refine_ls_shift/esd_max 0.002
_refine_ls_structure_factor_coef F
_refine_ls_weighting_scheme unit
_refine_ls_wR_factor_obs 0.065
_reflns_number_observed 1229
_reflns_number_total 1574
_reflns_observed_criterion F>3\s(F)
_cod_data_source_file ka1123.cif
_cod_data_source_block ka1123a
_cod_depositor_comments
;
The following automatic conversions were performed:

'_refine_ls_weighting_scheme' value ' unit' changed to 'unit'
according to /home/saulius/struct/CIF-dictionaries/cif_core.dic
dictionary named 'cif_core.dic' version 2.4.1 from 2010-06-29.

Automatic conversion script
Id: cif_fix_values 1715 2011-07-08 13:25:40Z adriana 
;
_cod_original_sg_symbol_H-M 'P 21/c'
_cod_database_code 2004142

loop_
_symmetry_equiv_pos_as_xyz
x,y,z
x,1/2-y,1/2+z
-x,-y,-z
-x,1/2+y,1/2-z

loop_
_atom_site_label
_atom_site_fract_x
_atom_site_fract_y
_atom_site_fract_z
_atom_site_U_iso_or_equiv
C(1) 0.2767(7) 0.4403(5) 0.2756(6) 0.059(7)
C(2) 0.2342(8) 0.3721(4) 0.1871(7) 0.069(8)
C(3) 0.2491(9) 0.2827(5) 0.2237(8) 0.078(9)
C(4) 0.3058(9) 0.2582(6) 0.3466(9) 0.081(9)
C(5) 0.3505(8) 0.3263(6) 0.4345(7) 0.080(9)
C(6) 0.3362(8) 0.4175(5) 0.4020(7) 0.068(8)
C(1') -0.0433(7) 0.5433(4) 0.2797(5) 0.051(6)
C(2') -0.0986(8) 0.5186(4) 0.1548(6) 0.058(7)
C(3') -0.2493(8) 0.4903(5) 0.0976(7) 0.061(7)
C(4') -0.3490(8) 0.4832(5) 0.1603(7) 0.065(8)
C(5') -0.2941(8) 0.5064(5) 0.2849(7) 0.072(8)
C(6') -0.1447(7) 0.5356(5) 0.3448(6) 0.058(7)
N(7) 0.2729(6) 0.5321(4) 0.2355(5) 0.065(6)
C(8) 0.2091(7) 0.5949(4) 0.2795(6) 0.055(7)
N(9) 0.1062(6) 0.5778(4) 0.3416(5) 0.059(6)
N(10) 0.2438(6) 0.6840(3) 0.2699(4) 0.058(6)
C(11) 0.1284(8) 0.7569(4) 0.2516(6) 0.066(7)
C(12) 0.0461(9) 0.7778(5) 0.1146(6) 0.073(8)
O(13) 0.1585(5) 0.8011(3) 0.0587(4) 0.073(5)
C(14) 0.2676(8) 0.7284(5) 0.0744(6) 0.073(8)
C(15) 0.3534(8) 0.7071(5) 0.2091(6) 0.065(8)
H(2) 0.191 0.389 0.093 0.10(1)
H(3) 0.221(7) 0.242(4) 0.159(5) 0.08(1)
H(4) 0.324(7) 0.194(4) 0.373(5) 0.08(1)
H(5) 0.396 0.309 0.528 0.19(2)
H(6) 0.360(6) 0.475(4) 0.470(5) 0.07(1)
H(2') -0.027(6) 0.524(4) 0.107(5) 0.07(1)
H(3') -0.278(6) 0.466(4) 0.022(5) 0.07(1)
H(4') -0.454(5) 0.461(3) 0.128(4) 0.04(1)
H(5') -0.363(6) 0.505(4) 0.332(5) 0.07(1)
H(6') -0.101(6) 0.550(4) 0.432(5) 0.06(1)
H(9) 0.128(7) 0.607(5) 0.415(6) 0.10(1)
H(11)a 0.047 0.737 0.289 0.12(1)
H(11)b 0.185 0.815 0.297 0.13(1)
H(12)a -0.032(6) 0.831(4) 0.100(5) 0.08(1)
H(12)b -0.029(7) 0.718(4) 0.067(5) 0.09(1)
H(14)a 0.208 0.670 0.030 0.11(1)
H(14)b 0.348 0.747 0.034 0.11(1)
H(15)a 0.417(6) 0.755(4) 0.245(5) 0.06(1)
H(15)b 0.433(6) 0.651(4) 0.227(5) 0.08(1)

loop_
_geom_angle_atom_site_label_1
_geom_angle_atom_site_label_2
_geom_angle_atom_site_label_3
_geom_angle
_geom_angle_publ_flag
C(6) C(1) N(7) 121.2(6) yes
C(2) C(1) N(7) 118.6(6) yes
C(2) C(1) C(6) 119.9(6) yes
C(1) C(2) C(3) 119.7(7) yes
C(2) C(3) C(4) 122.0(8) yes
C(3) C(4) C(5) 118.2(8) yes
C(4) C(5) C(6) 122.0(7) yes
C(1) C(6) C(5) 118.4(7) yes
C(6') C(1') N(9) 118.7(5) yes
C(2') C(1') N(9) 123.3(6) yes
C(2') C(1') C(6') 118.0(6) yes
C(1') C(2') C(3') 120.4(6) yes
C(2') C(3') C(4') 121.8(7) yes
C(3') C(4') C(5') 118.0(7) yes
C(4') C(5') C(6') 121.7(7) yes
C(1') C(6') C(5') 120.0(6) yes
C(1) N(7) C(8) 120.7(6) yes
N(7) C(8) N(10) 120.1(6) yes
N(7) C(8) N(9) 124.1(6) yes
N(9) C(8) N(10) 115.9(6) yes
C(1') N(9) C(8) 121.8(5) yes
C(8) N(10) C(15) 119.1(6) yes
C(8) N(10) C(11) 122.2(6) yes
C(11) N(10) C(15) 110.5(5) yes
N(10) C(11) C(12) 111.2(6) yes
C(11) C(12) O(13) 110.1(6) yes
C(12) O(13) C(14) 110.6(5) yes
O(13) C(14) C(15) 111.7(6) yes
N(10) C(15) C(14) 110.4(6) yes

loop_
_geom_bond_atom_site_label_1
_geom_bond_atom_site_label_2
_geom_bond_distance
_geom_bond_publ_flag
C(1) C(2) 1.381(9) yes
C(1) C(6) 1.401(10) yes
C(1) N(7) 1.421(9) yes
C(2) C(3) 1.370(10) yes
C(3) C(4) 1.370(13) yes
C(4) C(5) 1.377(12) yes
C(5) C(6) 1.384(11) yes
C(1') C(2') 1.391(8) yes
C(1') C(6') 1.398(11) yes
C(1') N(9) 1.398(7) yes
C(2') C(3') 1.370(9) yes
C(3') C(4') 1.362(12) yes
C(4') C(5') 1.383(11) yes
C(5') C(6') 1.367(9) yes
N(7) C(8) 1.291(9) yes
C(8) N(9) 1.402(10) yes
C(8) N(10) 1.359(8) yes
N(10) C(11) 1.469(8) yes
N(10) C(15) 1.462(10) yes
C(11) C(12) 1.517(9) yes
C(12) O(13) 1.444(10) yes
O(13) C(14) 1.432(8) yes
C(14) C(15) 1.500(9) yes
C(2) H(2) 1.04 no
C(3) H(3) 0.92(6) no
C(4) H(4) 0.98(6) no
C(5) H(5) 1.04 no
C(6) H(6) 1.12(6) no
C(2') H(2') 1.00(7) no
C(3') H(3') 0.89(6) no
C(4') H(4') 0.97(5) no
C(5') H(5') 0.97(7) no
C(6') H(6') 0.96(5) no
N(9) H(9) 0.91(7) no
C(11) H(11)a 1.04 no
C(11) H(11)b 1.04 no
C(12) H(12)a 1.03(6) no
C(12) H(12)b 1.13(6) no
C(14) H(14)a 1.04 no
C(14) H(14)b 1.04 no
C(15) H(15)a 0.91(5) no
C(15) H(15)b 1.07(6) no

loop_
_geom_torsion_atom_site_label_1
_geom_torsion_atom_site_label_2
_geom_torsion_atom_site_label_3
_geom_torsion_atom_site_label_4
_geom_torsion
_geom_torsion_publ_flag
C(2) C(1) N(7) C(8) 133.0(7) yes
C(6) C(1) N(7) C(8) -53.1(9) yes
C(1) N(7) C(8) N(9) -17.2(10) yes
C(1) N(7) C(8) N(10) 161.0(6) yes
N(7) C(8) N(9) C(1') -69.2(9) yes
N(10) C(8) N(9) C(1') 112.6(7) yes
C(8) N(9) C(1') C(6') -174.3(6) yes
C(8) N(9) C(1') C(2') 3.8(9) yes
N(7) C(8) N(10) C(11) 145.6(6) yes
N(7) C(8) N(10) C(15) 0.2(9) yes
N(9) C(8) N(10) C(11) -36.0(8) yes
N(9) C(8) N(10) C(15) 178.5(6) yes
